data_4332131
loop_
_publ_author_name
'Chandrasekhar, Vadapalli'
'Sasikumar, Palani'
'Boomishankar, Ramamoorthy'
'Anantharaman, Ganapathi'

_publ_section_title
;
 Assembly of Lipophilic Tetranuclear (Cu4and Zn4) Molecular
 Metallophosphonates from 2,4,6-Triisopropylphenylphosponic Acid and
 Pyrazole Ligands
;
_journal_issue 8
_journal_name_full 'Inorganic Chemistry'
_journal_page_first 3344
_journal_page_last 3351
_journal_paper_doi 10.1021/ic060003y
_journal_volume 45
_journal_year 2006
_chemical_formula_sum 'C59 H94 Cl2 Cu4 N8 O16 P2'
_chemical_formula_weight 1554.43
_chemical_name_common 'Metal phosphonate'
_chemical_name_systematic
;
 ?
;
_space_group_IT_number 2
_symmetry_cell_setting triclinic
_symmetry_space_group_name_Hall '-P 1'
_symmetry_space_group_name_H-M 'P -1'
_atom_sites_solution_hydrogens geom
_atom_sites_solution_primary direct
_atom_sites_solution_secondary difmap
_audit_creation_method SHELXL-97
_cell_angle_alpha 86.679(3)
_cell_angle_beta 89.099(3)
_cell_angle_gamma 88.595(3)
_cell_formula_units_Z 2
_cell_length_a 12.4542(19)
_cell_length_b 13.852(2)
_cell_length_c 22.939(4)
_cell_measurement_temperature 100(2)
_cell_volume 3949.1(11)
_computing_structure_refinement 'SHELXL-97 (Sheldrick, 1997)'
_computing_structure_solution 'SHELXS-97 (Sheldrick, 1990)'
_diffrn_ambient_temperature 100(2)
_diffrn_measured_fraction_theta_full 0.982
_diffrn_measured_fraction_theta_max 0.982
_diffrn_radiation_monochromator graphite
_diffrn_radiation_source 'fine-focus sealed tube'
_diffrn_radiation_type MoK\a
_diffrn_radiation_wavelength 0.71073
_diffrn_reflns_av_R_equivalents 0.0000
_diffrn_reflns_av_sigmaI/netI 0.0834
_diffrn_reflns_limit_h_max 14
_diffrn_reflns_limit_h_min -14
_diffrn_reflns_limit_k_max 16
_diffrn_reflns_limit_k_min -16
_diffrn_reflns_limit_l_max 26
_diffrn_reflns_limit_l_min 0
_diffrn_reflns_number 13240
_diffrn_reflns_theta_full 24.71
_diffrn_reflns_theta_max 24.71
_diffrn_reflns_theta_min 2.18
_exptl_absorpt_coefficient_mu 1.197
_exptl_absorpt_correction_T_max 0.7958
_exptl_absorpt_correction_T_min 0.7958
_exptl_absorpt_correction_type none
_exptl_crystal_density_diffrn 1.277
_exptl_crystal_density_method 'not measured'
_exptl_crystal_F_000 1586
_exptl_crystal_size_max 0.20
_exptl_crystal_size_mid 0.20
_exptl_crystal_size_min 0.20
_refine_diff_density_max 1.873
_refine_diff_density_min -0.629
_refine_diff_density_rms 0.130
_refine_ls_extinction_method none
_refine_ls_goodness_of_fit_ref 1.030
_refine_ls_hydrogen_treatment mixed
_refine_ls_matrix_type full
_refine_ls_number_parameters 848
_refine_ls_number_reflns 13240
_refine_ls_number_restraints 0
_refine_ls_restrained_S_all 1.030
_refine_ls_R_factor_all 0.0930
_refine_ls_R_factor_gt 0.0699
_refine_ls_shift/su_max 0.036
_refine_ls_shift/su_mean 0.000
_refine_ls_structure_factor_coef Fsqd
_refine_ls_weighting_details 'calc w=1/[\s^2^(Fo^2^)+(0.1231P)^2^+0.0000P] where P=(Fo^2^+2Fc^2^)/3'
_refine_ls_weighting_scheme calc
_refine_ls_wR_factor_gt 0.1863
_refine_ls_wR_factor_ref 0.1975
_reflns_number_gt 9732
_reflns_number_total 13240
_reflns_threshold_expression >2sigma(I)
_cod_data_source_file ic060003ysup1.cif
_cod_data_source_block Cu4
_cod_original_cell_volume 3949.3(10)
_cod_original_sg_symbol_H-M P-1
_cod_original_formula_sum 'C59 H94 N8 O16 P2 Cl2 Cu4'
_cod_database_code 4332131

loop_
_symmetry_equiv_pos_as_xyz
'x, y, z'
'-x, -y, -z'

loop_
_atom_site_label
_atom_site_type_symbol
_atom_site_fract_x
_atom_site_fract_y
_atom_site_fract_z
_atom_site_U_iso_or_equiv
_atom_site_adp_type
_atom_site_occupancy
_atom_site_symmetry_multiplicity
_atom_site_calc_flag
_atom_site_refinement_flags
Cu1 Cu 0.22859(5) -0.05984(5) 0.18871(3) 0.01832(18) Uani 1 1 d .
Cu2 Cu 0.12762(5) 0.10618(5) 0.24915(3) 0.02058(19) Uani 1 1 d .
Cu3 Cu 0.29211(6) 0.02725(5) 0.32887(3) 0.02118(19) Uani 1 1 d .
Cu4 Cu 0.38940(5) 0.20112(5) 0.26406(3) 0.01846(18) Uani 1 1 d .
Cl1 Cl 0.1991(4) 0.5188(4) 0.3215(3) 0.0930(19) Uani 0.50 1 d P
Cl2 Cl 0.0193(4) 0.4475(4) 0.3896(3) 0.0846(16) Uani 0.50 1 d P
P1 P 0.30211(11) 0.16806(10) 0.13620(6) 0.0166(3) Uani 1 1 d .
P2 P 0.47601(11) -0.02905(10) 0.22424(6) 0.0173(3) Uani 1 1 d .
O1 O 0.1996(3) -0.0214(3) 0.26774(16) 0.0185(8) Uani 1 1 d .
O2 O 0.2505(3) 0.1546(3) 0.29108(16) 0.0184(8) Uani 1 1 d .
O3 O 0.3973(3) 0.1141(3) 0.10832(16) 0.0190(8) Uani 1 1 d .
H3 H 0.4527 0.1206 0.1280 0.029 Uiso 1 1 calc R
O4 O 0.3332(3) 0.2329(3) 0.18507(16) 0.0187(8) Uani 1 1 d .
O5 O 0.2179(3) 0.0973(3) 0.15934(16) 0.0197(8) Uani 1 1 d .
O6 O 0.5282(3) 0.0222(3) 0.16907(16) 0.0197(8) Uani 1 1 d .
H6 H 0.4800 0.0493 0.1483 0.029 Uiso 1 1 calc R
O7 O 0.3803(3) -0.0902(3) 0.21003(16) 0.0179(8) Uani 1 1 d .
O8 O 0.4443(3) 0.0454(3) 0.26765(16) 0.0202(9) Uani 1 1 d .
O9 O 0.0737(3) -0.0794(3) 0.17944(17) 0.0239(9) Uani 1 1 d .
O10 O -0.0021(3) 0.0475(3) 0.22268(18) 0.0247(9) Uani 1 1 d .
O11 O 0.3681(3) 0.0850(3) 0.39171(17) 0.0268(10) Uani 1 1 d .
O12 O 0.4266(3) 0.2226(3) 0.34521(17) 0.0267(9) Uani 1 1 d .
O13 O 0.1434(4) 0.2136(4) 0.3836(2) 0.0435(12) Uani 1 1 d .
O14 O 0.0992(4) 0.0607(3) 0.3685(2) 0.0475(14) Uani 1 1 d .
H14 H 0.0396 0.0504 0.3536 0.071 Uiso 1 1 calc R
O15 O 0.0262(6) 0.9031(4) 0.4072(2) 0.0685(19) Uani 1 1 d .
H15 H 0.0141 0.9541 0.3865 0.103 Uiso 1 1 calc R
O16 O 0.0778(4) 0.8430(4) 0.3237(2) 0.0509(14) Uani 1 1 d .
N1 N 0.2556(3) -0.1102(3) 0.1104(2) 0.0199(10) Uani 1 1 d .
N2 N 0.3125(4) -0.0597(3) 0.0693(2) 0.0217(11) Uani 1 1 d .
H2 H 0.3417 -0.0037 0.0744 0.026 Uiso 1 1 calc R
N3 N 0.0657(4) 0.2393(3) 0.2396(2) 0.0221(11) Uani 1 1 d .
N4 N 0.1214(4) 0.3071(3) 0.2087(2) 0.0230(11) Uani 1 1 d .
H4 H 0.1861 0.2971 0.1938 0.028 Uiso 1 1 calc R
N5 N 0.3195(4) -0.1052(4) 0.3638(2) 0.0251(11) Uani 1 1 d .
N6 N 0.3570(4) -0.1740(3) 0.3279(2) 0.0246(11) Uani 1 1 d .
H6A H 0.3630 -0.1653 0.2897 0.030 Uiso 1 1 calc R
N7 N 0.5277(4) 0.2550(3) 0.2375(2) 0.0196(10) Uani 1 1 d .
N8 N 0.5976(4) 0.2071(3) 0.2036(2) 0.0231(11) Uani 1 1 d .
H8 H 0.5890 0.1473 0.1938 0.028 Uiso 1 1 calc R
C1 C 0.2542(4) 0.2529(4) 0.0772(2) 0.0165(12) Uani 1 1 d .
C2 C 0.1623(4) 0.2364(4) 0.0445(2) 0.0171(12) Uani 1 1 d .
C3 C 0.1236(4) 0.3084(4) 0.0053(3) 0.0214(13) Uani 1 1 d .
H3A H 0.0594 0.2981 -0.0151 0.026 Uiso 1 1 calc R
C4 C 0.1765(4) 0.3957(4) -0.0052(3) 0.0221(13) Uani 1 1 d .
C5 C 0.2721(5) 0.4066(4) 0.0231(3) 0.0224(13) Uani 1 1 d .
H5 H 0.3113 0.4637 0.0144 0.027 Uiso 1 1 calc R
C6 C 0.3138(4) 0.3379(4) 0.0637(2) 0.0181(12) Uani 1 1 d .
C7 C 0.1047(4) 0.1399(4) 0.0471(2) 0.0199(12) Uani 1 1 d .
H7 H 0.1478 0.0930 0.0725 0.024 Uiso 1 1 calc R
C8 C -0.0074(5) 0.1494(4) 0.0753(3) 0.0265(14) Uani 1 1 d .
H8A H -0.0008 0.1718 0.1148 0.040 Uiso 1 1 calc R
H8B H -0.0416 0.0863 0.0773 0.040 Uiso 1 1 calc R
H8C H -0.0513 0.1961 0.0517 0.040 Uiso 1 1 calc R
C9 C 0.1016(5) 0.1000(5) -0.0137(3) 0.0326(16) Uani 1 1 d .
H9A H 0.0543 0.1413 -0.0387 0.049 Uiso 1 1 calc R
H9B H 0.0743 0.0341 -0.0105 0.049 Uiso 1 1 calc R
H9C H 0.1742 0.0990 -0.0308 0.049 Uiso 1 1 calc R
C10 C 0.1324(5) 0.4722(4) -0.0494(3) 0.0274(14) Uani 1 1 d .
H10 H 0.0535 0.4622 -0.0523 0.033 Uiso 1 1 calc R
C11 C 0.1471(5) 0.5739(5) -0.0320(3) 0.0361(16) Uani 1 1 d .
H11A H 0.1198 0.5800 0.0080 0.054 Uiso 1 1 calc R
H11B H 0.1074 0.6191 -0.0587 0.054 Uiso 1 1 calc R
H11C H 0.2236 0.5890 -0.0338 0.054 Uiso 1 1 calc R
C12 C 0.1820(7) 0.4579(5) -0.1096(3) 0.0463(19) Uani 1 1 d .
H12A H 0.1486 0.5039 -0.1383 0.069 Uiso 1 1 calc R
H12B H 0.1699 0.3918 -0.1205 0.069 Uiso 1 1 calc R
H12C H 0.2594 0.4689 -0.1086 0.069 Uiso 1 1 calc R
C13 C 0.4256(5) 0.3556(4) 0.0872(3) 0.0229(13) Uani 1 1 d .
H13 H 0.4433 0.3013 0.1164 0.027 Uiso 1 1 calc R
C14 C 0.4284(5) 0.4505(5) 0.1191(3) 0.0346(16) Uani 1 1 d .
H14A H 0.5021 0.4619 0.1308 0.052 Uiso 1 1 calc R
H14B H 0.3816 0.4455 0.1538 0.052 Uiso 1 1 calc R
H14C H 0.4032 0.5044 0.0928 0.052 Uiso 1 1 calc R
C15 C 0.5096(5) 0.3529(5) 0.0383(3) 0.0313(15) Uani 1 1 d .
H15A H 0.5077 0.2904 0.0204 0.047 Uiso 1 1 calc R
H15B H 0.5811 0.3614 0.0543 0.047 Uiso 1 1 calc R
H15C H 0.4942 0.4051 0.0087 0.047 Uiso 1 1 calc R
C16 C 0.5800(4) -0.1161(4) 0.2488(2) 0.0202(12) Uani 1 1 d .
C17 C 0.6336(5) -0.1151(4) 0.3024(3) 0.0254(13) Uani 1 1 d .
C18 C 0.7120(5) -0.1864(4) 0.3164(3) 0.0268(14) Uani 1 1 d .
H18 H 0.7487 -0.1843 0.3523 0.032 Uiso 1 1 calc R
C19 C 0.7380(5) -0.2599(4) 0.2799(3) 0.0294(14) Uani 1 1 d .
C20 C 0.6846(5) -0.2602(4) 0.2281(3) 0.0259(14) Uani 1 1 d .
H20 H 0.7011 -0.3106 0.2028 0.031 Uiso 1 1 calc R
C21 C 0.6077(4) -0.1909(4) 0.2107(3) 0.0213(13) Uani 1 1 d .
C22 C 0.6138(5) -0.0365(4) 0.3465(3) 0.0295(14) Uani 1 1 d .
H22 H 0.5411 -0.0068 0.3386 0.035 Uiso 1 1 calc R
C23 C 0.6948(8) 0.0422(5) 0.3355(4) 0.058(2) Uani 1 1 d .
H23A H 0.6791 0.0946 0.3615 0.088 Uiso 1 1 calc R
H23B H 0.6906 0.0675 0.2948 0.088 Uiso 1 1 calc R
H23C H 0.7672 0.0156 0.3430 0.088 Uiso 1 1 calc R
C24 C 0.6133(6) -0.0764(5) 0.4089(3) 0.0381(17) Uani 1 1 d .
H24A H 0.6870 -0.0924 0.4210 0.057 Uiso 1 1 calc R
H24B H 0.5703 -0.1348 0.4124 0.057 Uiso 1 1 calc R
H24C H 0.5820 -0.0279 0.4341 0.057 Uiso 1 1 calc R
C25 C 0.8204(5) -0.3378(5) 0.2976(3) 0.0378(17) Uani 1 1 d .
H25 H 0.8443 -0.3257 0.3379 0.045 Uiso 1 1 calc R
C26 C 0.7706(6) -0.4379(5) 0.2998(4) 0.052(2) Uani 1 1 d .
H26A H 0.7010 -0.4354 0.3203 0.078 Uiso 1 1 calc R
H26B H 0.8185 -0.4848 0.3207 0.078 Uiso 1 1 calc R
H26C H 0.7604 -0.4576 0.2600 0.078 Uiso 1 1 calc R
C27 C 0.9199(6) -0.3341(6) 0.2572(3) 0.049(2) Uani 1 1 d .
H27A H 0.8993 -0.3483 0.2176 0.074 Uiso 1 1 calc R
H27B H 0.9736 -0.3822 0.2717 0.074 Uiso 1 1 calc R
H27C H 0.9503 -0.2695 0.2566 0.074 Uiso 1 1 calc R
C28 C 0.5566(5) -0.2007(4) 0.1504(3) 0.0234(13) Uani 1 1 d .
H28 H 0.5071 -0.1436 0.1429 0.028 Uiso 1 1 calc R
C29 C 0.4894(6) -0.2918(5) 0.1491(3) 0.0371(17) Uani 1 1 d .
H29A H 0.5362 -0.3493 0.1552 0.056 Uiso 1 1 calc R
H29B H 0.4546 -0.2931 0.1111 0.056 Uiso 1 1 calc R
H29C H 0.4345 -0.2911 0.1801 0.056 Uiso 1 1 calc R
C30 C 0.6425(5) -0.1978(5) 0.1020(3) 0.0325(15) Uani 1 1 d .
H30A H 0.6884 -0.1422 0.1062 0.049 Uiso 1 1 calc R
H30B H 0.6079 -0.1917 0.0639 0.049 Uiso 1 1 calc R
H30C H 0.6863 -0.2576 0.1049 0.049 Uiso 1 1 calc R
C31 C 0.1647(6) -0.2678(5) 0.1207(3) 0.0351(16) Uani 1 1 d .
H31A H 0.1640 -0.2539 0.1622 0.053 Uiso 1 1 calc R
H31B H 0.1985 -0.3315 0.1159 0.053 Uiso 1 1 calc R
H31C H 0.0908 -0.2673 0.1066 0.053 Uiso 1 1 calc R
C32 C 0.2276(4) -0.1915(4) 0.0861(3) 0.0211(13) Uani 1 1 d .
C33 C 0.2659(5) -0.1906(4) 0.0295(3) 0.0254(14) Uani 1 1 d .
H33 H 0.2571 -0.2395 0.0027 0.030 Uiso 1 1 calc R
C34 C 0.3191(5) -0.1059(4) 0.0193(3) 0.0243(13) Uani 1 1 d .
C35 C 0.3772(5) -0.0634(5) -0.0334(3) 0.0355(16) Uani 1 1 d .
H35A H 0.4072 -0.0013 -0.0243 0.053 Uiso 1 1 calc R
H35B H 0.3270 -0.0532 -0.0657 0.053 Uiso 1 1 calc R
H35C H 0.4355 -0.1078 -0.0445 0.053 Uiso 1 1 calc R
C36 C -0.1058(5) 0.2284(5) 0.2941(3) 0.0338(15) Uani 1 1 d .
H36A H -0.1013 0.1591 0.2875 0.051 Uiso 1 1 calc R
H36B H -0.1785 0.2533 0.2855 0.051 Uiso 1 1 calc R
H36C H -0.0893 0.2384 0.3349 0.051 Uiso 1 1 calc R
C37 C -0.0272(5) 0.2806(4) 0.2551(3) 0.0245(13) Uani 1 1 d .
C38 C -0.0290(5) 0.3778(4) 0.2330(3) 0.0303(15) Uani 1 1 d .
H38 H -0.0851 0.4245 0.2377 0.036 Uiso 1 1 calc R
C39 C 0.0671(5) 0.3917(4) 0.2031(3) 0.0287(14) Uani 1 1 d .
C40 C 0.1120(5) 0.4786(5) 0.1704(3) 0.0417(18) Uani 1 1 d .
H40A H 0.1776 0.4976 0.1893 0.063 Uiso 1 1 calc R
H40B H 0.0590 0.5321 0.1703 0.063 Uiso 1 1 calc R
H40C H 0.1289 0.4630 0.1301 0.063 Uiso 1 1 calc R
C41 C 0.2797(6) -0.0929(5) 0.4690(3) 0.0366(16) Uani 1 1 d .
H41A H 0.3162 -0.0311 0.4696 0.055 Uiso 1 1 calc R
H41B H 0.2945 -0.1315 0.5053 0.055 Uiso 1 1 calc R
H41C H 0.2021 -0.0809 0.4657 0.055 Uiso 1 1 calc R
C42 C 0.3203(5) -0.1472(4) 0.4175(3) 0.0261(14) Uani 1 1 d .
C43 C 0.3597(5) -0.2402(5) 0.4159(3) 0.0345(16) Uani 1 1 d .
H43 H 0.3691 -0.2854 0.4483 0.041 Uiso 1 1 calc R
C44 C 0.3833(5) -0.2558(4) 0.3581(3) 0.0335(15) Uani 1 1 d .
C45 C 0.4327(6) -0.3388(5) 0.3285(3) 0.047(2) Uani 1 1 d .
H45A H 0.3814 -0.3629 0.3012 0.070 Uiso 1 1 calc R
H45B H 0.4518 -0.3905 0.3578 0.070 Uiso 1 1 calc R
H45C H 0.4975 -0.3177 0.3071 0.070 Uiso 1 1 calc R
C46 C 0.5114(5) 0.4172(5) 0.2763(3) 0.0351(16) Uani 1 1 d .
H46A H 0.4358 0.4002 0.2817 0.053 Uiso 1 1 calc R
H46B H 0.5159 0.4809 0.2556 0.053 Uiso 1 1 calc R
H46C H 0.5451 0.4191 0.3146 0.053 Uiso 1 1 calc R
C47 C 0.5684(5) 0.3432(4) 0.2415(3) 0.0229(13) Uani 1 1 d .
C48 C 0.6659(5) 0.3484(4) 0.2100(3) 0.0289(14) Uani 1 1 d .
H48 H 0.7117 0.4023 0.2057 0.035 Uiso 1 1 calc R
C49 C 0.6815(5) 0.2608(4) 0.1867(3) 0.0234(13) Uani 1 1 d .
C50 C 0.7705(5) 0.2222(5) 0.1497(3) 0.0310(15) Uani 1 1 d .
H50A H 0.8113 0.1720 0.1723 0.047 Uiso 1 1 calc R
H50B H 0.8183 0.2749 0.1371 0.047 Uiso 1 1 calc R
H50C H 0.7404 0.1945 0.1153 0.047 Uiso 1 1 calc R
C51 C -0.0062(5) -0.0304(4) 0.1966(2) 0.0226(13) Uani 1 1 d .
C52 C -0.1161(5) -0.0659(5) 0.1840(3) 0.0297(15) Uani 1 1 d .
H52A H -0.1542 -0.0174 0.1587 0.045 Uiso 1 1 calc R
H52B H -0.1564 -0.0769 0.2207 0.045 Uiso 1 1 calc R
H52C H -0.1091 -0.1267 0.1642 0.045 Uiso 1 1 calc R
C53 C 0.4127(5) 0.1657(5) 0.3901(3) 0.0271(14) Uani 1 1 d .
C54 C 0.4543(7) 0.1972(6) 0.4467(3) 0.052(2) Uani 1 1 d .
H54A H 0.3938 0.2100 0.4732 0.078 Uiso 1 1 calc R
H54B H 0.4953 0.2563 0.4395 0.078 Uiso 1 1 calc R
H54C H 0.5010 0.1461 0.4644 0.078 Uiso 1 1 calc R
C55 C 0.0916(6) 0.1379(5) 0.3975(3) 0.0387(17) Uani 1 1 d .
C56 C 0.0147(9) 0.1384(7) 0.4474(4) 0.078(3) Uani 1 1 d .
H56A H 0.0496 0.1100 0.4826 0.117 Uiso 1 1 calc R
H56B H -0.0479 0.1005 0.4389 0.117 Uiso 1 1 calc R
H56C H -0.0084 0.2051 0.4539 0.117 Uiso 1 1 calc R
C57 C 0.0479(6) 0.8317(6) 0.3734(3) 0.0444(19) Uani 1 1 d .
C58 C 0.0359(8) 0.7338(6) 0.4038(4) 0.067(3) Uani 1 1 d .
H58A H 0.0396 0.6842 0.3750 0.101 Uiso 1 1 calc R
H58B H -0.0336 0.7311 0.4244 0.101 Uiso 1 1 calc R
H58C H 0.0938 0.7221 0.4320 0.101 Uiso 1 1 calc R
C59 C 0.153(2) 0.4280(14) 0.3514(9) 0.111(11) Uani 0.50 1 d P
H59A H 0.2054 0.4009 0.3805 0.134 Uiso 0.50 1 calc PR
H59B H 0.1448 0.3795 0.3219 0.134 Uiso 0.50 1 calc PR

loop_
_atom_site_aniso_label
_atom_site_aniso_U_11
_atom_site_aniso_U_22
_atom_site_aniso_U_33
_atom_site_aniso_U_23
_atom_site_aniso_U_13
_atom_site_aniso_U_12
Cu1 0.0194(4) 0.0145(4) 0.0214(4) -0.0024(3) 0.0039(3) -0.0061(3)
Cu2 0.0192(4) 0.0136(4) 0.0291(4) -0.0020(3) 0.0019(3) -0.0043(3)
Cu3 0.0274(4) 0.0147(4) 0.0215(4) 0.0002(3) 0.0006(3) -0.0048(3)
Cu4 0.0192(4) 0.0152(4) 0.0212(4) -0.0015(3) 0.0023(3) -0.0058(3)
Cl1 0.052(3) 0.062(3) 0.166(6) -0.003(4) -0.002(3) -0.013(2)
Cl2 0.074(3) 0.071(3) 0.109(4) -0.003(3) -0.013(3) 0.005(3)
P1 0.0157(7) 0.0123(7) 0.0217(8) 0.0004(6) 0.0022(6) -0.0065(5)
P2 0.0199(7) 0.0118(7) 0.0203(8) -0.0006(6) 0.0026(6) -0.0043(6)
O1 0.022(2) 0.014(2) 0.020(2) -0.0010(16) 0.0034(16) -0.0045(15)
O2 0.0163(19) 0.0099(19) 0.029(2) 0.0015(16) 0.0006(16) -0.0093(15)
O3 0.017(2) 0.017(2) 0.023(2) 0.0021(16) 0.0013(16) -0.0037(16)
O4 0.025(2) 0.015(2) 0.016(2) 0.0016(16) 0.0038(16) -0.0070(16)
O5 0.023(2) 0.014(2) 0.022(2) -0.0004(16) 0.0058(16) -0.0085(16)
O6 0.016(2) 0.019(2) 0.023(2) 0.0037(17) 0.0021(16) -0.0003(16)
O7 0.0155(19) 0.015(2) 0.024(2) -0.0028(16) 0.0023(15) -0.0050(15)
O8 0.025(2) 0.015(2) 0.021(2) -0.0027(17) 0.0036(16) -0.0030(16)
O9 0.019(2) 0.020(2) 0.034(2) -0.0046(18) 0.0037(17) -0.0074(17)
O10 0.022(2) 0.020(2) 0.033(2) -0.0050(18) 0.0018(17) -0.0056(17)
O11 0.042(3) 0.018(2) 0.021(2) -0.0019(18) -0.0049(18) -0.0059(19)
O12 0.037(2) 0.021(2) 0.023(2) -0.0049(18) 0.0008(18) -0.0081(18)
O13 0.052(3) 0.043(3) 0.035(3) -0.005(2) 0.014(2) 0.004(2)
O14 0.054(3) 0.036(3) 0.054(3) -0.020(3) 0.031(3) -0.010(2)
O15 0.091(5) 0.065(4) 0.051(4) -0.014(3) 0.029(3) -0.039(4)
O16 0.060(3) 0.056(4) 0.037(3) 0.001(3) 0.009(3) -0.024(3)
N1 0.015(2) 0.020(3) 0.025(3) -0.002(2) 0.0036(19) -0.0071(19)
N2 0.025(3) 0.019(3) 0.022(3) -0.002(2) 0.006(2) -0.009(2)
N3 0.021(3) 0.020(3) 0.025(3) 0.002(2) -0.001(2) -0.005(2)
N4 0.020(3) 0.017(3) 0.031(3) 0.002(2) 0.003(2) -0.003(2)
N5 0.026(3) 0.021(3) 0.028(3) 0.000(2) 0.000(2) -0.005(2)
N6 0.034(3) 0.016(3) 0.024(3) -0.001(2) 0.007(2) -0.005(2)
N7 0.016(2) 0.020(3) 0.022(3) 0.001(2) 0.0014(19) -0.0025(19)
N8 0.025(3) 0.019(3) 0.026(3) -0.007(2) 0.003(2) -0.004(2)
C1 0.015(3) 0.012(3) 0.023(3) -0.002(2) 0.005(2) -0.005(2)
C2 0.014(3) 0.013(3) 0.024(3) 0.000(2) 0.004(2) -0.004(2)
C3 0.015(3) 0.020(3) 0.029(3) -0.002(3) -0.002(2) -0.007(2)
C4 0.020(3) 0.020(3) 0.027(3) -0.001(3) 0.001(2) -0.003(2)
C5 0.023(3) 0.012(3) 0.033(3) 0.000(2) 0.002(2) -0.012(2)
C6 0.019(3) 0.011(3) 0.024(3) 0.001(2) 0.001(2) -0.005(2)
C7 0.017(3) 0.016(3) 0.027(3) -0.001(2) -0.003(2) -0.011(2)
C8 0.024(3) 0.025(3) 0.032(4) -0.003(3) 0.005(3) -0.012(3)
C9 0.030(4) 0.023(3) 0.047(4) -0.015(3) 0.012(3) -0.014(3)
C10 0.023(3) 0.023(3) 0.035(4) 0.007(3) -0.006(3) -0.004(2)
C11 0.033(4) 0.025(4) 0.050(4) 0.008(3) 0.003(3) 0.001(3)
C12 0.070(5) 0.032(4) 0.035(4) 0.010(3) -0.003(4) 0.011(4)
C13 0.023(3) 0.019(3) 0.027(3) -0.002(3) -0.001(2) -0.010(2)
C14 0.033(4) 0.026(4) 0.046(4) -0.007(3) -0.007(3) -0.010(3)
C15 0.022(3) 0.031(4) 0.040(4) 0.011(3) 0.000(3) -0.012(3)
C16 0.020(3) 0.016(3) 0.024(3) 0.003(2) 0.005(2) -0.009(2)
C17 0.026(3) 0.022(3) 0.029(3) -0.004(3) 0.001(3) -0.008(3)
C18 0.025(3) 0.029(4) 0.027(3) -0.001(3) -0.004(3) -0.005(3)
C19 0.032(4) 0.022(3) 0.034(4) 0.000(3) 0.002(3) -0.002(3)
C20 0.027(3) 0.019(3) 0.031(4) -0.004(3) 0.003(3) -0.001(2)
C21 0.020(3) 0.017(3) 0.027(3) -0.002(2) 0.001(2) -0.005(2)
C22 0.040(4) 0.025(3) 0.024(3) -0.007(3) -0.005(3) -0.001(3)
C23 0.098(7) 0.032(4) 0.048(5) -0.013(4) 0.010(5) -0.030(4)
C24 0.052(4) 0.036(4) 0.026(4) -0.006(3) -0.001(3) -0.002(3)
C25 0.036(4) 0.034(4) 0.043(4) -0.003(3) -0.009(3) 0.012(3)
C26 0.047(5) 0.028(4) 0.079(6) 0.004(4) -0.014(4) 0.011(3)
C27 0.048(5) 0.041(4) 0.060(5) -0.011(4) -0.011(4) 0.014(4)
C28 0.028(3) 0.014(3) 0.029(3) -0.005(2) 0.001(3) -0.001(2)
C29 0.045(4) 0.028(4) 0.040(4) -0.008(3) -0.006(3) -0.017(3)
C30 0.030(4) 0.037(4) 0.031(4) -0.004(3) 0.000(3) -0.001(3)
C31 0.044(4) 0.023(4) 0.039(4) -0.005(3) 0.012(3) -0.019(3)
C32 0.020(3) 0.013(3) 0.030(3) -0.004(2) 0.002(2) -0.004(2)
C33 0.032(3) 0.018(3) 0.027(3) -0.010(3) 0.001(3) -0.006(3)
C34 0.024(3) 0.025(3) 0.025(3) -0.007(3) 0.003(2) 0.000(2)
C35 0.039(4) 0.036(4) 0.032(4) -0.005(3) 0.013(3) -0.009(3)
C36 0.021(3) 0.037(4) 0.042(4) 0.001(3) 0.010(3) 0.002(3)
C37 0.023(3) 0.025(3) 0.026(3) -0.001(3) 0.006(2) -0.002(2)
C38 0.022(3) 0.024(3) 0.044(4) 0.005(3) 0.005(3) 0.003(3)
C39 0.031(3) 0.020(3) 0.034(4) 0.005(3) 0.006(3) 0.003(3)
C40 0.028(4) 0.025(4) 0.070(5) 0.014(3) 0.012(3) -0.001(3)
C41 0.050(4) 0.034(4) 0.025(4) 0.002(3) -0.001(3) 0.003(3)
C42 0.033(3) 0.021(3) 0.024(3) 0.000(3) -0.002(3) -0.011(3)
C43 0.045(4) 0.021(3) 0.036(4) 0.006(3) -0.003(3) 0.009(3)
C44 0.038(4) 0.020(3) 0.041(4) 0.008(3) 0.007(3) 0.000(3)
C45 0.067(5) 0.016(3) 0.055(5) 0.003(3) 0.022(4) 0.007(3)
C46 0.026(3) 0.025(4) 0.055(5) -0.010(3) 0.006(3) -0.010(3)
C47 0.024(3) 0.017(3) 0.028(3) 0.000(3) -0.001(2) -0.005(2)
C48 0.026(3) 0.018(3) 0.043(4) -0.005(3) 0.004(3) -0.010(3)
C49 0.026(3) 0.020(3) 0.025(3) 0.003(3) 0.000(2) -0.010(2)
C50 0.032(4) 0.025(3) 0.037(4) -0.004(3) 0.011(3) -0.007(3)
C51 0.021(3) 0.025(3) 0.021(3) 0.008(3) 0.002(2) -0.011(3)
C52 0.022(3) 0.028(4) 0.040(4) -0.007(3) 0.003(3) -0.011(3)
C53 0.035(4) 0.027(4) 0.018(3) 0.000(3) 0.000(3) -0.003(3)
C54 0.085(6) 0.038(5) 0.035(4) 0.000(4) -0.005(4) -0.028(4)
C55 0.046(4) 0.029(4) 0.040(4) 0.004(3) 0.013(3) -0.002(3)
C56 0.118(9) 0.067(6) 0.049(6) -0.015(5) 0.037(5) 0.018(6)
C57 0.042(4) 0.050(5) 0.042(5) -0.003(4) -0.002(3) -0.021(4)
C58 0.081(7) 0.055(6) 0.065(6) 0.019(5) -0.011(5) -0.035(5)
C59 0.22(3) 0.043(12) 0.076(15) 0.001(11) -0.100(18) 0.018(14)

loop_
_atom_type_symbol
_atom_type_description
_atom_type_scat_dispersion_real
_atom_type_scat_dispersion_imag
_atom_type_scat_source
C C 0.0033 0.0016 'International Tables Vol C Tables 4.2.6.8 and 6.1.1.4'
H H 0.0000 0.0000 'International Tables Vol C Tables 4.2.6.8 and 6.1.1.4'
N N 0.0061 0.0033 'International Tables Vol C Tables 4.2.6.8 and 6.1.1.4'
O O 0.0106 0.0060 'International Tables Vol C Tables 4.2.6.8 and 6.1.1.4'
P P 0.1023 0.0942 'International Tables Vol C Tables 4.2.6.8 and 6.1.1.4'
Cl Cl 0.1484 0.1585 'International Tables Vol C Tables 4.2.6.8 and 6.1.1.4'
Cu Cu 0.3201 1.2651 'International Tables Vol C Tables 4.2.6.8 and 6.1.1.4'

loop_
_geom_angle_atom_site_label_1
_geom_angle_atom_site_label_2
_geom_angle_atom_site_label_3
_geom_angle
O1 Cu1 O9 89.17(16)
O1 Cu1 N1 175.26(18)
O9 Cu1 N1 89.38(17)
O1 Cu1 O7 89.55(15)
O9 Cu1 O7 158.73(16)
N1 Cu1 O7 90.17(17)
O1 Cu1 O5 87.71(14)
O9 Cu1 O5 93.70(15)
N1 Cu1 O5 96.88(17)
O7 Cu1 O5 107.46(14)
O1 Cu1 Cu2 40.97(11)
O9 Cu1 Cu2 77.06(11)
N1 Cu1 Cu2 142.73(14)
O7 Cu1 Cu2 114.65(10)
O5 Cu1 Cu2 50.61(9)
O10 Cu2 O2 168.79(17)
O10 Cu2 N3 93.26(18)
O2 Cu2 N3 90.28(17)
O10 Cu2 O1 92.90(16)
O2 Cu2 O1 82.87(15)
N3 Cu2 O1 172.48(17)
O10 Cu2 O5 94.27(15)
O2 Cu2 O5 95.60(14)
N3 Cu2 O5 99.77(17)
O1 Cu2 O5 84.05(14)
O10 Cu2 Cu3 129.87(13)
O2 Cu2 Cu3 42.56(11)
N3 Cu2 Cu3 129.80(14)
O1 Cu2 Cu3 42.74(10)
O5 Cu2 Cu3 100.83(10)
O10 Cu2 Cu1 80.97(11)
O2 Cu2 Cu1 101.87(11)
N3 Cu2 Cu1 145.84(14)
O1 Cu2 Cu1 39.89(10)
O5 Cu2 Cu1 47.80(9)
Cu3 Cu2 Cu1 75.13(3)
O11 Cu3 O2 93.18(16)
O11 Cu3 N5 91.82(18)
O2 Cu3 N5 174.06(17)
O11 Cu3 O1 173.00(16)
O2 Cu3 O1 82.69(15)
N5 Cu3 O1 92.01(18)
O11 Cu3 O8 90.09(15)
O2 Cu3 O8 82.76(14)
N5 Cu3 O8 100.43(17)
O1 Cu3 O8 94.98(14)
O11 Cu3 Cu2 131.50(13)
O2 Cu3 Cu2 42.31(10)
N5 Cu3 Cu2 131.84(14)
O1 Cu3 Cu2 42.80(11)
O8 Cu3 Cu2 99.46(10)
O11 Cu3 Cu4 78.81(12)
O2 Cu3 Cu4 39.04(10)
N5 Cu3 Cu4 145.66(14)
O1 Cu3 Cu4 101.12(11)
O8 Cu3 Cu4 47.32(9)
Cu2 Cu3 Cu4 73.92(3)
O2 Cu4 O12 89.47(16)
O2 Cu4 N7 177.06(17)
O12 Cu4 N7 89.64(18)
O2 Cu4 O4 91.15(16)
O12 Cu4 O4 157.37(16)
N7 Cu4 O4 88.59(17)
O2 Cu4 O8 86.57(14)
O12 Cu4 O8 95.23(16)
N7 Cu4 O8 96.30(16)
O4 Cu4 O8 107.40(14)
O2 Cu4 Cu3 40.02(11)
O12 Cu4 Cu3 78.43(12)
N7 Cu4 Cu3 142.35(14)
O4 Cu4 Cu3 115.46(10)
O8 Cu4 Cu3 50.38(10)
O5 P1 O4 109.4(2)
O5 P1 O3 110.7(2)
O4 P1 O3 114.4(2)
O5 P1 C1 113.8(2)
O4 P1 C1 104.5(2)
O3 P1 C1 103.9(2)
O8 P2 O7 111.1(2)
O8 P2 O6 109.6(2)
O7 P2 O6 113.0(2)
O8 P2 C16 115.1(2)
O7 P2 C16 105.0(2)
O6 P2 C16 102.9(2)
Cu1 O1 Cu3 132.96(19)
Cu1 O1 Cu2 99.14(17)
Cu3 O1 Cu2 94.45(15)
Cu4 O2 Cu2 132.0(2)
Cu4 O2 Cu3 100.94(17)
Cu2 O2 Cu3 95.13(14)
P1 O4 Cu4 131.4(2)
P1 O5 Cu1 132.1(2)
P1 O5 Cu2 124.6(2)
Cu1 O5 Cu2 81.59(12)
P2 O7 Cu1 134.1(2)
P2 O8 Cu4 136.9(2)
P2 O8 Cu3 121.7(2)
Cu4 O8 Cu3 82.30(12)
C51 O9 Cu1 130.2(4)
C51 O10 Cu2 126.0(4)
C53 O11 Cu3 127.8(4)
C53 O12 Cu4 127.6(4)
C32 N1 N2 106.0(4)
C32 N1 Cu1 132.9(4)
N2 N1 Cu1 121.1(3)
C34 N2 N1 111.3(4)
C37 N3 N4 107.0(5)
C37 N3 Cu2 134.1(4)
N4 N3 Cu2 118.8(4)
C39 N4 N3 112.1(5)
C42 N5 N6 105.8(5)
C42 N5 Cu3 136.0(4)
N6 N5 Cu3 117.9(4)
C44 N6 N5 111.4(5)
C47 N7 N8 105.6(4)
C47 N7 Cu4 131.5(4)
N8 N7 Cu4 122.5(3)
C49 N8 N7 112.2(5)
C2 C1 C6 119.1(5)
C2 C1 P1 122.7(4)
C6 C1 P1 118.2(4)
C3 C2 C1 119.5(5)
C3 C2 C7 116.9(5)
C1 C2 C7 123.5(5)
C2 C3 C4 121.8(5)
C5 C4 C3 117.6(6)
C5 C4 C10 122.1(5)
C3 C4 C10 120.1(5)
C4 C5 C6 123.1(5)
C5 C6 C1 118.3(5)
C5 C6 C13 117.1(5)
C1 C6 C13 124.4(5)
C2 C7 C9 110.5(5)
C2 C7 C8 111.2(4)
C9 C7 C8 112.6(5)
C11 C10 C12 110.9(5)
C11 C10 C4 113.3(5)
C12 C10 C4 110.2(5)
C15 C13 C6 110.4(5)
C15 C13 C14 111.9(5)
C6 C13 C14 111.8(5)
C17 C16 C21 118.3(5)
C17 C16 P2 124.9(4)
C21 C16 P2 116.8(4)
C18 C17 C16 119.5(5)
C18 C17 C22 117.0(5)
C16 C17 C22 123.4(5)
C19 C18 C17 122.3(6)
C20 C19 C18 117.4(6)
C20 C19 C25 121.8(6)
C18 C19 C25 120.8(6)
C19 C20 C21 123.6(5)
C20 C21 C16 118.9(5)
C20 C21 C28 117.0(5)
C16 C21 C28 124.1(5)
C24 C22 C23 112.4(6)
C24 C22 C17 112.9(5)
C23 C22 C17 109.2(5)
C19 C25 C26 110.8(6)
C19 C25 C27 111.8(6)
C26 C25 C27 111.1(6)
C30 C28 C29 111.4(5)
C30 C28 C21 110.7(5)
C29 C28 C21 112.0(5)
N1 C32 C33 109.6(5)
N1 C32 C31 120.8(5)
C33 C32 C31 129.7(5)
C34 C33 C32 106.8(5)
N2 C34 C33 106.3(5)
N2 C34 C35 121.3(5)
C33 C34 C35 132.3(5)
N3 C37 C38 108.5(5)
N3 C37 C36 121.6(5)
C38 C37 C36 129.7(5)
C39 C38 C37 106.4(5)
N4 C39 C38 106.0(5)
N4 C39 C40 122.3(5)
C38 C39 C40 131.8(6)
N5 C42 C43 109.9(5)
N5 C42 C41 120.6(6)
C43 C42 C41 129.5(6)
C42 C43 C44 106.8(6)
N6 C44 C43 106.1(6)
N6 C44 C45 120.8(6)
C43 C44 C45 132.9(6)
N7 C47 C48 109.2(5)
N7 C47 C46 120.7(5)
C48 C47 C46 130.1(5)
C49 C48 C47 106.2(5)
N8 C49 C48 106.8(5)
N8 C49 C50 121.8(5)
C48 C49 C50 131.4(5)
O9 C51 O10 125.6(5)
O9 C51 C52 117.5(5)
O10 C51 C52 116.9(5)
O11 C53 O12 126.5(5)
O11 C53 C54 116.6(6)
O12 C53 C54 116.9(5)
O13 C55 O14 122.9(6)
O13 C55 C56 119.1(7)
O14 C55 C56 117.9(7)
O16 C57 O15 123.6(8)
O16 C57 C58 122.9(8)
O15 C57 C58 113.4(7)
Cl1 C59 Cl2 114.3(12)

loop_
_geom_bond_atom_site_label_1
_geom_bond_atom_site_label_2
_geom_bond_distance
Cu1 O1 1.945(4)
Cu1 O9 1.971(4)
Cu1 N1 1.985(4)
Cu1 O7 1.989(4)
Cu1 O5 2.242(4)
Cu1 Cu2 2.9943(10)
Cu2 O10 1.947(4)
Cu2 O2 1.972(4)
Cu2 N3 1.983(5)
Cu2 O1 1.989(4)
Cu2 O5 2.339(4)
Cu2 Cu3 2.9176(11)
Cu3 O11 1.957(4)
Cu3 O2 1.981(4)
Cu3 N5 1.983(5)
Cu3 O1 1.986(4)
Cu3 O8 2.351(4)
Cu3 Cu4 3.0250(10)
Cu4 O2 1.941(4)
Cu4 O12 1.966(4)
Cu4 N7 1.967(4)
Cu4 O4 1.975(4)
Cu4 O8 2.244(4)
Cl1 C59 1.52(2)
Cl2 C59 1.89(3)
P1 O5 1.522(4)
P1 O4 1.536(4)
P1 O3 1.537(4)
P1 C1 1.837(6)
P2 O8 1.516(4)
P2 O7 1.529(4)
P2 O6 1.556(4)
P2 C16 1.822(6)
O9 C51 1.262(7)
O10 C51 1.266(7)
O11 C53 1.259(7)
O12 C53 1.273(7)
O13 C55 1.269(8)
O14 C55 1.293(8)
O15 C57 1.313(9)
O16 C57 1.196(8)
N1 C32 1.340(7)
N1 N2 1.345(6)
N2 C34 1.345(7)
N3 C37 1.331(7)
N3 N4 1.344(6)
N4 C39 1.339(8)
N5 C42 1.333(8)
N5 N6 1.363(6)
N6 C44 1.330(8)
N7 C47 1.342(7)
N7 N8 1.347(6)
N8 C49 1.338(7)
C1 C2 1.408(7)
C1 C6 1.424(7)
C2 C3 1.388(8)
C2 C7 1.529(7)
C3 C4 1.398(8)
C4 C5 1.380(8)
C4 C10 1.523(8)
C5 C6 1.389(8)
C6 C13 1.532(8)
C7 C9 1.530(8)
C7 C8 1.535(8)
C10 C11 1.503(8)
C10 C12 1.523(9)
C13 C15 1.524(8)
C13 C14 1.541(8)
C16 C17 1.409(8)
C16 C21 1.426(7)
C17 C18 1.399(9)
C17 C22 1.543(8)
C18 C19 1.385(8)
C19 C20 1.371(9)
C19 C25 1.513(9)
C20 C21 1.386(8)
C21 C28 1.546(8)
C22 C24 1.505(9)
C22 C23 1.511(9)
C25 C26 1.531(10)
C25 C27 1.535(10)
C28 C30 1.529(8)
C28 C29 1.532(8)
C31 C32 1.511(8)
C32 C33 1.375(8)
C33 C34 1.368(8)
C34 C35 1.498(8)
C36 C37 1.487(8)
C37 C38 1.411(9)
C38 C39 1.381(8)
C39 C40 1.497(9)
C41 C42 1.511(8)
C42 C43 1.370(9)
C43 C44 1.383(9)
C44 C45 1.483(9)
C46 C47 1.496(8)
C47 C48 1.404(8)
C48 C49 1.362(8)
C49 C50 1.493(8)
C51 C52 1.503(8)
C53 C54 1.496(8)
C55 C56 1.481(10)
C57 C58 1.498(11)
